data_7051922
loop_
_publ_author_name
'Bhogala, Balakrishna R.'
'Nangia, Ashwini'

_publ_section_title
;
 Ternary and quaternary co-crystals of
 1,3-cis,5-cis-cyclohexanetricarboxylic acid and
 4,4&#x2032;-bipyridines
;
_journal_issue 5
_journal_name_full 'New Journal of Chemistry'
_journal_page_first 800
_journal_paper_doi 10.1039/b800293b
_journal_volume 32
_journal_year 2008
_chemical_formula_moiety (C9H12O6),(C12H12N2),0.5(C14H16N2),0.5(C6H4Cl2)
_chemical_formula_sum 'C31 H34 Cl N3 O6'
_chemical_formula_weight 580.06
_chemical_melting_point 435
_chemical_name_systematic
;
cis,cis-1,3,5-cyclohexanetricarboxylic acid
- 1,2-bis(4-pyridyl)ethane - 1,4-bis(4-pyridyl)butane - 1,4-dichlorobenzene
;
_space_group_IT_number 2
_symmetry_cell_setting triclinic
_symmetry_space_group_name_Hall '-P 1'
_symmetry_space_group_name_H-M 'P -1'
_atom_sites_solution_hydrogens geom
_atom_sites_solution_primary direct
_atom_sites_solution_secondary difmap
_audit_creation_method SHELXL-97
_cell_angle_alpha 85.767(2)
_cell_angle_beta 84.034(2)
_cell_angle_gamma 81.877(2)
_cell_formula_units_Z 2
_cell_length_a 5.6882(7)
_cell_length_b 14.0309(18)
_cell_length_c 18.390(2)
_cell_measurement_reflns_used 4144
_cell_measurement_temperature 100(2)
_cell_measurement_theta_max 28.17
_cell_measurement_theta_min 2.60
_cell_volume 1442.5(3)
_computing_cell_refinement 'Bruker SMART'
_computing_data_collection 'Bruker SMART'
_computing_data_reduction 'Bruker SAINT'
_computing_molecular_graphics 'Bruker SHELXTL'
_computing_publication_material 'Bruker SHELXTL'
_computing_structure_refinement 'SHELXL-97 (Sheldrick, 1997)'
_computing_structure_solution 'SHELXS-97 (Sheldrick, 1990)'
_diffrn_ambient_temperature 100(2)
_diffrn_measured_fraction_theta_full 0.997
_diffrn_measured_fraction_theta_max 0.997
_diffrn_measurement_device_type 'CCD area detector'
_diffrn_measurement_method 'phi and omega scans'
_diffrn_radiation_monochromator graphite
_diffrn_radiation_source 'fine-focus sealed tube'
_diffrn_radiation_type MoK\a
_diffrn_radiation_wavelength 0.71073
_diffrn_reflns_av_R_equivalents 0.0285
_diffrn_reflns_av_sigmaI/netI 0.0375
_diffrn_reflns_limit_h_max 6
_diffrn_reflns_limit_h_min -6
_diffrn_reflns_limit_k_max 17
_diffrn_reflns_limit_k_min -17
_diffrn_reflns_limit_l_max 22
_diffrn_reflns_limit_l_min -20
_diffrn_reflns_number 14907
_diffrn_reflns_theta_full 25.73
_diffrn_reflns_theta_max 25.73
_diffrn_reflns_theta_min 1.12
_exptl_absorpt_coefficient_mu 0.182
_exptl_absorpt_correction_T_max 0.9785
_exptl_absorpt_correction_T_min 0.9492
_exptl_absorpt_correction_type multi-scan
_exptl_absorpt_process_details 'SADABS - Bruker Nonius area detector scaling and absorption correction - V2.10'
_exptl_crystal_colour colorless
_exptl_crystal_density_diffrn 1.335
_exptl_crystal_density_method 'not measured'
_exptl_crystal_description block
_exptl_crystal_F_000 612
_exptl_crystal_size_max 0.29
_exptl_crystal_size_mid 0.26
_exptl_crystal_size_min 0.12
_refine_diff_density_max 0.372
_refine_diff_density_min -0.386
_refine_diff_density_rms 0.047
_refine_ls_extinction_method none
_refine_ls_goodness_of_fit_ref 1.034
_refine_ls_hydrogen_treatment mixed
_refine_ls_matrix_type full
_refine_ls_number_parameters 386
_refine_ls_number_reflns 5470
_refine_ls_number_restraints 0
_refine_ls_restrained_S_all 1.034
_refine_ls_R_factor_all 0.0640
_refine_ls_R_factor_gt 0.0479
_refine_ls_shift/su_max 0.001
_refine_ls_shift/su_mean 0.000
_refine_ls_structure_factor_coef Fsqd
_refine_ls_weighting_details 'calc w=1/[\s^2^(Fo^2^)+(0.0465P)^2^+0.7404P] where P=(Fo^2^+2Fc^2^)/3'
_refine_ls_weighting_scheme calc
_refine_ls_wR_factor_gt 0.1046
_refine_ls_wR_factor_ref 0.1134
_reflns_number_gt 4327
_reflns_number_total 5470
_reflns_threshold_expression >2sigma(I)
_cod_data_source_file b800293b.txt
_cod_data_source_block 5b
_cod_database_code 7051922

loop_
_symmetry_equiv_pos_as_xyz
'x, y, z'
'-x, -y, -z'

loop_
_atom_site_label
_atom_site_type_symbol
_atom_site_fract_x
_atom_site_fract_y
_atom_site_fract_z
_atom_site_U_iso_or_equiv
_atom_site_adp_type
_atom_site_occupancy
_atom_site_symmetry_multiplicity
_atom_site_calc_flag
_atom_site_refinement_flags
_atom_site_disorder_assembly
_atom_site_disorder_group
Cl41 Cl 0.28458(15) 0.02796(13) 0.13066(7) 0.0601(4) Uani 0.811(3) 1 d P A 1
Cl42 Cl 0.2976(8) 0.0803(6) 0.1050(3) 0.0601(4) Uani 0.189(3) 1 d P A 2
C39 C 0.1244(4) 0.01537(18) 0.05579(13) 0.0401(6) Uani 1 1 d . . .
C38 C 0.1772(4) 0.05785(16) -0.01227(14) 0.0407(6) Uani 1 1 d . . .
H38 H 0.2997 0.0980 -0.0201 0.049 Uiso 1 1 calc R . .
C40 C -0.0519(4) -0.04190(17) 0.06899(13) 0.0414(6) Uani 1 1 d . . .
H40 H -0.0872 -0.0703 0.1167 0.050 Uiso 1 1 calc R . .
O6 O 0.4370(2) 0.45806(9) 0.37780(8) 0.0264(3) Uani 1 1 d . . .
O3 O 0.0821(2) 0.96929(9) 0.34012(8) 0.0310(4) Uani 1 1 d . . .
O1 O 0.0420(3) 0.59206(10) 0.13891(8) 0.0322(4) Uani 1 1 d . . .
O4 O 0.4527(3) 0.90736(10) 0.30151(8) 0.0306(3) Uani 1 1 d . . .
O5 O 0.6851(3) 0.56464(10) 0.38729(10) 0.0421(4) Uani 1 1 d . . .
C33 C 0.1281(3) 0.19316(13) 0.48574(10) 0.0186(4) Uani 1 1 d . . .
C35 C -0.2173(3) 0.23372(13) 0.42005(11) 0.0221(4) Uani 1 1 d . . .
H35 H -0.3413 0.2127 0.3970 0.027 Uiso 1 1 calc R . .
C34 C -0.0539(3) 0.16487(13) 0.45071(10) 0.0209(4) Uani 1 1 d . . .
H34 H -0.0652 0.0983 0.4480 0.025 Uiso 1 1 calc R . .
O2 O -0.2033(3) 0.72962(11) 0.15144(9) 0.0375(4) Uani 1 1 d . . .
C10 C 0.3594(4) 0.72257(13) 0.35147(11) 0.0243(4) Uani 1 1 d . . .
H10A H 0.5104 0.7282 0.3204 0.029 Uiso 1 1 calc R . .
H10B H 0.3852 0.7336 0.4024 0.029 Uiso 1 1 calc R . .
N30 N -0.2114(3) 0.32852(11) 0.42086(9) 0.0231(4) Uani 1 1 d . . .
C11 C 0.2944(3) 0.62114(13) 0.34854(11) 0.0226(4) Uani 1 1 d . . .
H11 H 0.1487 0.6152 0.3831 0.027 Uiso 1 1 calc R . .
C25 C 0.6455(3) 0.36360(13) 0.07564(11) 0.0227(4) Uani 1 1 d . . .
C18 C 0.3881(3) 0.25856(14) 0.26775(11) 0.0253(4) Uani 1 1 d . . .
H18 H 0.2620 0.3093 0.2777 0.030 Uiso 1 1 calc R . .
C15 C 0.4934(3) 0.54635(13) 0.37314(11) 0.0231(4) Uani 1 1 d . . .
N22 N 0.3994(3) 0.31013(12) -0.03543(9) 0.0292(4) Uani 1 1 d . . .
C36 C 0.3048(3) 0.12025(13) 0.52342(11) 0.0212(4) Uani 1 1 d . . .
H36A H 0.2225 0.0941 0.5691 0.025 Uiso 1 1 calc R . .
H36B H 0.4333 0.1540 0.5375 0.025 Uiso 1 1 calc R . .
C14 C 0.2271(4) 0.90091(13) 0.32387(11) 0.0239(4) Uani 1 1 d . . .
C19 C 0.6051(3) 0.27921(13) 0.23340(10) 0.0214(4) Uani 1 1 d . . .
C24 C 0.4219(4) 0.41180(14) 0.06148(11) 0.0261(4) Uani 1 1 d . . .
H24 H 0.3491 0.4640 0.0897 0.031 Uiso 1 1 calc R . .
C9 C 0.1639(3) 0.79942(13) 0.32505(11) 0.0220(4) Uani 1 1 d . . .
H9 H 0.0164 0.7957 0.3593 0.026 Uiso 1 1 calc R . .
N16 N 0.5265(3) 0.08969(11) 0.27590(9) 0.0248(4) Uani 1 1 d . . .
C13 C -0.0368(3) 0.66149(13) 0.17339(11) 0.0238(4) Uani 1 1 d . . .
C21 C 0.7357(4) 0.10936(14) 0.24356(11) 0.0272(5) Uani 1 1 d . . .
H21 H 0.8600 0.0574 0.2355 0.033 Uiso 1 1 calc R . .
C31 C -0.0337(3) 0.35596(13) 0.45309(11) 0.0254(4) Uani 1 1 d . . .
H31 H -0.0240 0.4230 0.4535 0.031 Uiso 1 1 calc R . .
C37 C 0.4182(3) 0.03624(12) 0.47806(10) 0.0202(4) Uani 1 1 d . . .
H37A H 0.2912 0.0036 0.4617 0.024 Uiso 1 1 calc R . .
H37B H 0.5111 0.0611 0.4339 0.024 Uiso 1 1 calc R . .
C7 C 0.0378(3) 0.67946(13) 0.24723(11) 0.0217(4) Uani 1 1 d . . .
H7 H -0.1038 0.6754 0.2838 0.026 Uiso 1 1 calc R . .
C20 C 0.7809(3) 0.20120(14) 0.22126(11) 0.0259(4) Uani 1 1 d . . .
H20 H 0.9326 0.2113 0.1975 0.031 Uiso 1 1 calc R . .
C17 C 0.3549(3) 0.16392(14) 0.28756(11) 0.0254(4) Uani 1 1 d . . .
H17 H 0.2040 0.1512 0.3104 0.030 Uiso 1 1 calc R . .
C8 C 0.1063(4) 0.78119(13) 0.24800(11) 0.0237(4) Uani 1 1 d . . .
H8A H -0.0273 0.8295 0.2332 0.028 Uiso 1 1 calc R . .
H8B H 0.2471 0.7880 0.2125 0.028 Uiso 1 1 calc R . .
C28 C 0.7783(4) 0.39376(14) 0.13478(11) 0.0274(5) Uani 1 1 d . . .
H28A H 0.8010 0.4623 0.1247 0.033 Uiso 1 1 calc R . .
H28B H 0.9382 0.3550 0.1335 0.033 Uiso 1 1 calc R . .
C12 C 0.2367(3) 0.60298(13) 0.27141(11) 0.0229(4) Uani 1 1 d . . .
H12A H 0.3811 0.6050 0.2366 0.028 Uiso 1 1 calc R . .
H12B H 0.1865 0.5382 0.2715 0.028 Uiso 1 1 calc R . .
C32 C 0.1362(3) 0.29157(13) 0.48576(11) 0.0239(4) Uani 1 1 d . . .
H32 H 0.2585 0.3146 0.5082 0.029 Uiso 1 1 calc R . .
C23 C 0.3077(4) 0.38281(14) 0.00613(12) 0.0278(5) Uani 1 1 d . . .
H23 H 0.1555 0.4164 -0.0029 0.033 Uiso 1 1 calc R . .
C29 C 0.6485(4) 0.38113(14) 0.21152(11) 0.0283(5) Uani 1 1 d . . .
H29A H 0.7439 0.4029 0.2476 0.034 Uiso 1 1 calc R . .
H29B H 0.4932 0.4233 0.2135 0.034 Uiso 1 1 calc R . .
C26 C 0.7393(4) 0.28788(14) 0.03284(11) 0.0270(5) Uani 1 1 d . . .
H26 H 0.8904 0.2524 0.0409 0.032 Uiso 1 1 calc R . .
C27 C 0.6128(4) 0.26401(15) -0.02153(12) 0.0312(5) Uani 1 1 d . . .
H27 H 0.6812 0.2120 -0.0506 0.037 Uiso 1 1 calc R . .
H4 H 0.477(5) 0.975(2) 0.2936(15) 0.065(9) Uiso 1 1 d . . .
H6 H 0.573(5) 0.411(2) 0.3925(16) 0.076(9) Uiso 1 1 d . . .
H2 H -0.262(5) 0.715(2) 0.1084(17) 0.075(10) Uiso 1 1 d . . .

loop_
_atom_site_aniso_label
_atom_site_aniso_U_11
_atom_site_aniso_U_22
_atom_site_aniso_U_33
_atom_site_aniso_U_23
_atom_site_aniso_U_13
_atom_site_aniso_U_12
Cl41 0.0335(4) 0.1168(12) 0.0304(6) -0.0245(7) -0.0041(4) -0.0004(5)
Cl42 0.0335(4) 0.1168(12) 0.0304(6) -0.0245(7) -0.0041(4) -0.0004(5)
C39 0.0286(12) 0.0565(15) 0.0335(13) -0.0211(12) -0.0035(10) 0.0102(11)
C38 0.0381(13) 0.0339(13) 0.0493(16) -0.0103(11) 0.0086(11) -0.0072(10)
C40 0.0410(14) 0.0439(14) 0.0317(13) 0.0077(11) 0.0052(11) 0.0091(11)
O6 0.0273(7) 0.0142(7) 0.0383(9) 0.0024(6) -0.0103(6) -0.0015(5)
O3 0.0340(8) 0.0173(7) 0.0407(9) -0.0024(6) -0.0057(7) 0.0016(6)
O1 0.0379(8) 0.0264(8) 0.0339(9) -0.0115(7) -0.0077(7) -0.0013(6)
O4 0.0333(8) 0.0180(7) 0.0406(9) -0.0019(6) -0.0030(7) -0.0045(6)
O5 0.0323(9) 0.0223(8) 0.0749(12) 0.0068(8) -0.0251(8) -0.0048(6)
C33 0.0187(9) 0.0172(9) 0.0182(10) -0.0028(7) 0.0016(7) 0.0022(7)
C35 0.0231(10) 0.0186(10) 0.0251(11) -0.0030(8) -0.0051(8) -0.0015(7)
C34 0.0232(10) 0.0142(9) 0.0256(11) -0.0021(8) -0.0042(8) -0.0012(7)
O2 0.0473(10) 0.0316(8) 0.0351(9) -0.0090(7) -0.0230(8) 0.0074(7)
C10 0.0282(10) 0.0179(9) 0.0281(11) -0.0024(8) -0.0094(9) -0.0018(8)
N30 0.0224(8) 0.0190(8) 0.0272(9) 0.0002(7) -0.0038(7) 0.0002(6)
C11 0.0255(10) 0.0168(9) 0.0256(11) -0.0012(8) -0.0060(8) -0.0007(8)
C25 0.0281(10) 0.0193(9) 0.0217(10) 0.0044(8) -0.0021(8) -0.0098(8)
C18 0.0256(10) 0.0264(11) 0.0228(11) -0.0037(8) -0.0028(8) 0.0014(8)
C15 0.0269(11) 0.0177(10) 0.0246(11) 0.0011(8) -0.0055(8) -0.0013(8)
N22 0.0325(10) 0.0307(10) 0.0258(10) -0.0004(8) -0.0060(8) -0.0076(8)
C36 0.0220(10) 0.0187(9) 0.0226(10) -0.0023(8) -0.0051(8) 0.0015(7)
C14 0.0305(11) 0.0199(10) 0.0221(11) 0.0013(8) -0.0097(9) -0.0025(8)
C19 0.0290(11) 0.0202(9) 0.0169(10) -0.0025(8) -0.0066(8) -0.0057(8)
C24 0.0305(11) 0.0197(10) 0.0277(11) 0.0000(8) 0.0015(9) -0.0064(8)
C9 0.0254(10) 0.0169(9) 0.0237(11) -0.0022(8) -0.0042(8) -0.0015(7)
N16 0.0297(9) 0.0220(8) 0.0235(9) 0.0005(7) -0.0061(7) -0.0051(7)
C13 0.0256(10) 0.0197(10) 0.0272(11) -0.0008(8) -0.0045(9) -0.0060(8)
C21 0.0270(11) 0.0261(10) 0.0269(11) -0.0007(9) -0.0038(9) 0.0023(8)
C31 0.0277(11) 0.0156(9) 0.0333(12) -0.0013(8) -0.0054(9) -0.0021(8)
C37 0.0210(10) 0.0161(9) 0.0235(10) -0.0008(8) -0.0047(8) -0.0007(7)
C7 0.0232(10) 0.0181(9) 0.0234(10) -0.0030(8) -0.0036(8) 0.0002(7)
C20 0.0228(10) 0.0290(11) 0.0252(11) 0.0009(9) -0.0006(8) -0.0036(8)
C17 0.0233(10) 0.0305(11) 0.0231(11) -0.0008(9) -0.0032(8) -0.0063(8)
C8 0.0285(11) 0.0177(9) 0.0245(11) 0.0001(8) -0.0063(8) 0.0005(8)
C28 0.0349(11) 0.0236(10) 0.0265(11) 0.0009(9) -0.0051(9) -0.0131(9)
C12 0.0256(10) 0.0158(9) 0.0278(11) -0.0040(8) -0.0048(8) -0.0009(7)
C32 0.0237(10) 0.0203(10) 0.0289(11) -0.0047(8) -0.0071(8) -0.0017(8)
C23 0.0241(10) 0.0265(11) 0.0322(12) 0.0056(9) -0.0039(9) -0.0047(8)
C29 0.0388(12) 0.0227(10) 0.0249(11) -0.0040(9) -0.0046(9) -0.0067(9)
C26 0.0256(10) 0.0256(10) 0.0300(12) -0.0013(9) -0.0037(9) -0.0029(8)
C27 0.0350(12) 0.0297(11) 0.0295(12) -0.0078(9) -0.0029(9) -0.0030(9)

loop_
_atom_type_symbol
_atom_type_description
_atom_type_scat_dispersion_real
_atom_type_scat_dispersion_imag
_atom_type_scat_source
C C 0.0033 0.0016 'International Tables Vol C Tables 4.2.6.8 and 6.1.1.4'
H H 0.0000 0.0000 'International Tables Vol C Tables 4.2.6.8 and 6.1.1.4'
N N 0.0061 0.0033 'International Tables Vol C Tables 4.2.6.8 and 6.1.1.4'
O O 0.0106 0.0060 'International Tables Vol C Tables 4.2.6.8 and 6.1.1.4'
Cl Cl 0.1484 0.1585 'International Tables Vol C Tables 4.2.6.8 and 6.1.1.4'

loop_
_geom_angle_atom_site_label_1
_geom_angle_atom_site_label_2
_geom_angle_atom_site_label_3
_geom_angle
_geom_angle_site_symmetry_1
_geom_angle_site_symmetry_3
_geom_angle_publ_flag
C40 C39 C38 121.7(2) . . ?
C40 C39 Cl41 115.9(2) . . ?
C38 C39 Cl41 122.4(2) . . ?
C40 C39 Cl42 139.5(3) . . ?
C38 C39 Cl42 97.4(3) . . ?
Cl41 C39 Cl42 27.8(2) . . ?
C39 C38 C40 119.5(2) . 2 ?
C39 C38 H38 120.3 . . ?
C40 C38 H38 120.3 2 . ?
C39 C40 C38 118.9(2) . 2 ?
C39 C40 H40 120.6 . . ?
C38 C40 H40 120.6 2 . ?
C15 O6 H6 110.9(17) . . ?
C14 O4 H4 110.0(16) . . ?
C32 C33 C34 116.74(16) . . ?
C32 C33 C36 121.70(17) . . ?
C34 C33 C36 121.54(16) . . ?
N30 C35 C34 123.64(18) . . ?
N30 C35 H35 118.2 . . ?
C34 C35 H35 118.2 . . ?
C35 C34 C33 119.64(17) . . ?
C35 C34 H34 120.2 . . ?
C33 C34 H34 120.2 . . ?
C13 O2 H2 111.8(18) . . ?
C11 C10 C9 111.60(15) . . ?
C11 C10 H10A 109.3 . . ?
C9 C10 H10A 109.3 . . ?
C11 C10 H10B 109.3 . . ?
C9 C10 H10B 109.3 . . ?
H10A C10 H10B 108.0 . . ?
C35 N30 C31 116.89(16) . . ?
C15 C11 C10 110.55(15) . . ?
C15 C11 C12 110.64(15) . . ?
C10 C11 C12 111.16(16) . . ?
C15 C11 H11 108.1 . . ?
C10 C11 H11 108.1 . . ?
C12 C11 H11 108.1 . . ?
C26 C25 C24 117.19(18) . . ?
C26 C25 C28 121.81(18) . . ?
C24 C25 C28 121.01(18) . . ?
C17 C18 C19 119.97(18) . . ?
C17 C18 H18 120.0 . . ?
C19 C18 H18 120.0 . . ?
O5 C15 O6 122.97(17) . . ?
O5 C15 C11 124.26(17) . . ?
O6 C15 C11 112.78(16) . . ?
C27 N22 C23 117.11(18) . . ?
C33 C36 C37 115.12(15) . . ?
C33 C36 H36A 108.5 . . ?
C37 C36 H36A 108.5 . . ?
C33 C36 H36B 108.5 . . ?
C37 C36 H36B 108.5 . . ?
H36A C36 H36B 107.5 . . ?
O3 C14 O4 123.66(18) . . ?
O3 C14 C9 122.72(18) . . ?
O4 C14 C9 113.60(16) . . ?
C18 C19 C20 116.57(17) . . ?
C18 C19 C29 121.54(17) . . ?
C20 C19 C29 121.89(18) . . ?
C23 C24 C25 119.18(18) . . ?
C23 C24 H24 120.4 . . ?
C25 C24 H24 120.4 . . ?
C14 C9 C10 113.12(16) . . ?
C14 C9 C8 108.33(15) . . ?
C10 C9 C8 111.11(15) . . ?
C14 C9 H9 108.0 . . ?
C10 C9 H9 108.0 . . ?
C8 C9 H9 108.0 . . ?
C21 N16 C17 117.44(17) . . ?
O1 C13 O2 123.54(18) . . ?
O1 C13 C7 124.40(17) . . ?
O2 C13 C7 112.04(16) . . ?
N16 C21 C20 123.22(18) . . ?
N16 C21 H21 118.4 . . ?
C20 C21 H21 118.4 . . ?
N30 C31 C32 123.12(17) . . ?
N30 C31 H31 118.4 . . ?
C32 C31 H31 118.4 . . ?
C37 C37 C36 111.34(19) 2_656 . ?
C37 C37 H37A 109.4 2_656 . ?
C36 C37 H37A 109.4 . . ?
C37 C37 H37B 109.4 2_656 . ?
C36 C37 H37B 109.4 . . ?
H37A C37 H37B 108.0 . . ?
C13 C7 C12 112.17(15) . . ?
C13 C7 C8 111.31(16) . . ?
C12 C7 C8 111.35(15) . . ?
C13 C7 H7 107.2 . . ?
C12 C7 H7 107.2 . . ?
C8 C7 H7 107.2 . . ?
C21 C20 C19 120.07(18) . . ?
C21 C20 H20 120.0 . . ?
C19 C20 H20 120.0 . . ?
N16 C17 C18 122.73(18) . . ?
N16 C17 H17 118.6 . . ?
C18 C17 H17 118.6 . . ?
C7 C8 C9 109.89(15) . . ?
C7 C8 H8A 109.7 . . ?
C9 C8 H8A 109.7 . . ?
C7 C8 H8B 109.7 . . ?
C9 C8 H8B 109.7 . . ?
H8A C8 H8B 108.2 . . ?
C25 C28 C29 112.85(16) . . ?
C25 C28 H28A 109.0 . . ?
C29 C28 H28A 109.0 . . ?
C25 C28 H28B 109.0 . . ?
C29 C28 H28B 109.0 . . ?
H28A C28 H28B 107.8 . . ?
C7 C12 C11 109.93(15) . . ?
C7 C12 H12A 109.7 . . ?
C11 C12 H12A 109.7 . . ?
C7 C12 H12B 109.7 . . ?
C11 C12 H12B 109.7 . . ?
H12A C12 H12B 108.2 . . ?
C31 C32 C33 119.94(18) . . ?
C31 C32 H32 120.0 . . ?
C33 C32 H32 120.0 . . ?
N22 C23 C24 123.51(19) . . ?
N22 C23 H23 118.2 . . ?
C24 C23 H23 118.2 . . ?
C19 C29 C28 113.99(16) . . ?
C19 C29 H29A 108.8 . . ?
C28 C29 H29A 108.8 . . ?
C19 C29 H29B 108.8 . . ?
C28 C29 H29B 108.8 . . ?
H29A C29 H29B 107.6 . . ?
C27 C26 C25 119.71(18) . . ?
C27 C26 H26 120.1 . . ?
C25 C26 H26 120.1 . . ?
N22 C27 C26 123.30(19) . . ?
N22 C27 H27 118.4 . . ?
C26 C27 H27 118.4 . . ?

loop_
_geom_bond_atom_site_label_1
_geom_bond_atom_site_label_2
_geom_bond_distance
_geom_bond_site_symmetry_2
_geom_bond_publ_flag
Cl41 C39 1.761(2) . ?
Cl42 C39 1.784(6) . ?
C39 C40 1.363(4) . ?
C39 C38 1.369(3) . ?
C38 C40 1.371(3) 2 ?
C38 H38 0.9500 . ?
C40 C38 1.371(3) 2 ?
C40 H40 0.9500 . ?
O6 C15 1.318(2) . ?
O6 H6 0.99(3) . ?
O3 C14 1.207(2) . ?
O1 C13 1.209(2) . ?
O4 C14 1.319(2) . ?
O4 H4 0.97(3) . ?
O5 C15 1.212(2) . ?
C33 C32 1.388(3) . ?
C33 C34 1.392(3) . ?
C33 C36 1.512(2) . ?
C35 N30 1.336(2) . ?
C35 C34 1.375(2) . ?
C35 H35 0.9500 . ?
C34 H34 0.9500 . ?
O2 C13 1.319(2) . ?
O2 H2 0.94(3) . ?
C10 C11 1.526(3) . ?
C10 C9 1.527(2) . ?
C10 H10A 0.9900 . ?
C10 H10B 0.9900 . ?
N30 C31 1.338(2) . ?
C11 C15 1.513(2) . ?
C11 C12 1.536(3) . ?
C11 H11 1.0000 . ?
C25 C26 1.382(3) . ?
C25 C24 1.394(3) . ?
C25 C28 1.504(3) . ?
C18 C17 1.384(3) . ?
C18 C19 1.385(3) . ?
C18 H18 0.9500 . ?
N22 C27 1.333(3) . ?
N22 C23 1.333(3) . ?
C36 C37 1.523(2) . ?
C36 H36A 0.9900 . ?
C36 H36B 0.9900 . ?
C14 C9 1.515(3) . ?
C19 C20 1.389(3) . ?
C19 C29 1.504(3) . ?
C24 C23 1.377(3) . ?
C24 H24 0.9500 . ?
C9 C8 1.534(3) . ?
C9 H9 1.0000 . ?
N16 C21 1.329(3) . ?
N16 C17 1.336(2) . ?
C13 C7 1.513(3) . ?
C21 C20 1.374(3) . ?
C21 H21 0.9500 . ?
C31 C32 1.380(3) . ?
C31 H31 0.9500 . ?
C37 C37 1.523(3) 2_656 ?
C37 H37A 0.9900 . ?
C37 H37B 0.9900 . ?
C7 C12 1.523(2) . ?
C7 C8 1.533(3) . ?
C7 H7 1.0000 . ?
C20 H20 0.9500 . ?
C17 H17 0.9500 . ?
C8 H8A 0.9900 . ?
C8 H8B 0.9900 . ?
C28 C29 1.534(3) . ?
C28 H28A 0.9900 . ?
C28 H28B 0.9900 . ?
C12 H12A 0.9900 . ?
C12 H12B 0.9900 . ?
C32 H32 0.9500 . ?
C23 H23 0.9500 . ?
C29 H29A 0.9900 . ?
C29 H29B 0.9900 . ?
C26 C27 1.377(3) . ?
C26 H26 0.9500 . ?
C27 H27 0.9500 . ?
